data_7703371
loop_
_publ_author_name
'Smith, Danielle E.'
'Greenacre, Victoria K.'
'Hector, Andrew L.'
'Huang, Ruomeng'
'Levason, William'
'Reid, Gillian'
'Robinson, Fred'
'Thomas, Shibin'

_publ_section_title
;
 Thioether complexes of WSCl<sub>4</sub>, WOCl<sub>4</sub> and
 WSCl<sub>3</sub> and evaluation of thiochloride complexes as CVD
 precursors for WS<sub>2</sub> thin films.
;
_journal_issue 8
_journal_name_full 'Dalton transactions (Cambridge, England : 2003)'
_journal_page_first 2496
_journal_page_last 2504
_journal_paper_doi 10.1039/d0dt00068j
_journal_volume 49
_journal_year 2020
_chemical_formula_moiety 'C5 H12 Cl8 S4 W2'
_chemical_formula_sum 'C5 H12 Cl8 S4 W2'
_chemical_formula_weight 851.69
_chemical_properties_physical Moisture-sensitive
_space_group_crystal_system triclinic
_space_group_IT_number 2
_space_group_name_Hall '-P 1'
_space_group_name_H-M_alt 'P -1'
_atom_sites_solution_hydrogens geom
_atom_sites_solution_primary dual
_audit_creation_date 2019-08-20
_audit_creation_method
;
Olex2 1.2
(compiled 2018.05.29 svn.r3508 for OlexSys, GUI svn.r5506)
;
_audit_update_record
;
2019-08-28 deposited with the CCDC.	2020-01-28 downloaded from the CCDC.
;
_cell_angle_alpha 101.979(2)
_cell_angle_beta 100.011(2)
_cell_angle_gamma 95.717(2)
_cell_formula_units_Z 2
_cell_length_a 6.6665(2)
_cell_length_b 11.1479(2)
_cell_length_c 13.8916(3)
_cell_measurement_reflns_used 9050
_cell_measurement_temperature 100.03(10)
_cell_measurement_theta_max 30.8190
_cell_measurement_theta_min 3.1940
_cell_volume 984.61(4)
_computing_cell_refinement 'CrysAlisPro 1.171.39.46 (Rigaku OD, 2018)'
_computing_data_collection 'CrysAlisPro 1.171.39.46 (Rigaku OD, 2018)'
_computing_data_reduction 'CrysAlisPro 1.171.39.46 (Rigaku OD, 2018)'
_computing_molecular_graphics 'Olex2 (Dolomanov et al., 2009)'
_computing_publication_material 'Olex2 (Dolomanov et al., 2009)'
_computing_structure_refinement 'ShelXL (Sheldrick, 2015)'
_computing_structure_solution 'ShelXT (Sheldrick, 2015)'
_diffrn_ambient_environment N~2~
_diffrn_ambient_temperature 100.03(10)
_diffrn_detector 'CCD plate'
_diffrn_measured_fraction_theta_full 0.999
_diffrn_measured_fraction_theta_max 0.995
_diffrn_measurement_details
;
List of Runs (angles in degrees, time in seconds):

  # Type    Start    End  Width  t~exp~   \w     \q     \k     \f   Frames
#--------------------------------------------------------------------------
  1  \w    -84.00  24.00   1.00    1.00    --    5.00 -38.00 -60.00  108
  2  \w    -84.00   2.00   1.00    1.00    --  -12.10 -60.00 150.00   86
  3  \w   -101.00  14.00   1.00    1.00    --  -12.10 -60.00 -90.00  115
  4  \w    -88.00 -25.00   1.00    1.00    --  -12.10 -57.00  90.00   63
  5  \w    -12.00  14.00   1.00    1.00    --  -12.10 -57.00  90.00   26
  6  \w    -88.00 -17.00   1.00    1.00    --  -12.10 -38.00   0.00   71
;
_diffrn_measurement_device 'four-circle diffractometer'
_diffrn_measurement_device_type 'XtaLAB AFC12 (RCD3): Kappa single'
_diffrn_measurement_method '\w scans'
_diffrn_orient_matrix_type 'CrysAlisPro convention (1999,Acta A55,543-557)'
_diffrn_orient_matrix_UB_11 -0.0202453000
_diffrn_orient_matrix_UB_12 0.0619408000
_diffrn_orient_matrix_UB_13 0.0131158000
_diffrn_orient_matrix_UB_21 -0.1067707000
_diffrn_orient_matrix_UB_22 -0.0215617000
_diffrn_orient_matrix_UB_23 -0.0086076000
_diffrn_orient_matrix_UB_31 0.0099839000
_diffrn_orient_matrix_UB_32 -0.0038273000
_diffrn_orient_matrix_UB_33 0.0509082000
_diffrn_radiation_monochromator mirror
_diffrn_radiation_probe x-ray
_diffrn_radiation_type MoK\a
_diffrn_radiation_wavelength 0.71073
_diffrn_reflns_av_R_equivalents 0.0394
_diffrn_reflns_av_unetI/netI 0.0430
_diffrn_reflns_Laue_measured_fraction_full 0.999
_diffrn_reflns_Laue_measured_fraction_max 0.995
_diffrn_reflns_limit_h_max 9
_diffrn_reflns_limit_h_min -8
_diffrn_reflns_limit_k_max 15
_diffrn_reflns_limit_k_min -14
_diffrn_reflns_limit_l_max 16
_diffrn_reflns_limit_l_min -18
_diffrn_reflns_number 15275
_diffrn_reflns_point_group_measured_fraction_full 0.999
_diffrn_reflns_point_group_measured_fraction_max 0.995
_diffrn_reflns_theta_full 25.242
_diffrn_reflns_theta_max 28.699
_diffrn_reflns_theta_min 3.060
_diffrn_source 'Rotating-anode X-ray tube'
_diffrn_source_type 'Rigaku (Mo) X-ray Source'
_exptl_absorpt_coefficient_mu 13.166
_exptl_absorpt_correction_T_max 1.00000
_exptl_absorpt_correction_T_min 0.16902
_exptl_absorpt_correction_type multi-scan
_exptl_absorpt_process_details
;
CrysAlisPro 1.171.39.46 (Rigaku Oxford Diffraction, 2018)
Empirical absorption correction using spherical harmonics,
 implemented in SCALE3 ABSPACK scaling algorithm.
;
_exptl_crystal_colour 'dark red'
_exptl_crystal_colour_modifier dark
_exptl_crystal_colour_primary red
_exptl_crystal_density_diffrn 2.873
_exptl_crystal_description plate
_exptl_crystal_F_000 780
_exptl_crystal_recrystallization_method 'Slow ecaporation from dcm'
_exptl_crystal_size_max 0.05
_exptl_crystal_size_mid 0.03
_exptl_crystal_size_min 0.02
_refine_diff_density_max 4.948
_refine_diff_density_min -3.648
_refine_diff_density_rms 0.356
_refine_ls_extinction_method none
_refine_ls_goodness_of_fit_ref 1.177
_refine_ls_hydrogen_treatment constr
_refine_ls_matrix_type full
_refine_ls_number_parameters 174
_refine_ls_number_reflns 5051
_refine_ls_number_restraints 0
_refine_ls_restrained_S_all 1.177
_refine_ls_R_factor_all 0.0580
_refine_ls_R_factor_gt 0.0495
_refine_ls_shift/su_max 0.001
_refine_ls_shift/su_mean 0.000
_refine_ls_structure_factor_coef Fsqd
_refine_ls_weighting_details 'w=1/[\s^2^(Fo^2^)+(0.0578P)^2^+8.7607P] where P=(Fo^2^+2Fc^2^)/3'
_refine_ls_weighting_scheme calc
_refine_ls_wR_factor_gt 0.1182
_refine_ls_wR_factor_ref 0.1279
_reflns_Friedel_coverage 0.000
_reflns_number_gt 4231
_reflns_number_total 5051
_reflns_threshold_expression 'I > 2\s(I)'
_cod_data_source_file d0dt00068j2.cif
_cod_data_source_block (wscl4)2-heptane-2
_cod_depositor_comments 'Adding full bibliography for 7703371--7703377.cif.'
_cod_database_code 7703371
_shelx_shelxl_version_number 2018/3
_chemical_oxdiff_formula W2S4Cl8C5H12
_chemical_oxdiff_usercomment 'Red Plate'
_shelx_space_group_comment
;
The symmetry employed for this shelxl refinement is uniquely defined
by the following loop, which should always be used as a source of
symmetry information in preference to the above space-group names.
They are only intended as comments.
;
_shelx_estimated_absorpt_t_max 0.779
_shelx_estimated_absorpt_t_min 0.559
_reflns_odcompleteness_completeness 99.55
_reflns_odcompleteness_iscentric 1
_reflns_odcompleteness_theta 28.64
_olex2_refinement_description
;
1. Fixed Uiso
 At 1.2 times of:
  All C(H,H) groups
 At 1.5 times of:
  All C(H,H,H) groups
2.a Secondary CH2 refined with riding coordinates:
 C4(H4A,H4B), C3(H3A,H3B), C2(H2A,H2B)
2.b Idealised Me refined as rotating group:
 C1(H1A,H1B,H1C), C5(H5A,H5B,H5C)
;
_olex2_exptl_crystal_mounting_method Mounted
_olex2_submission_special_instructions 'No special instructions were received'
_oxdiff_exptl_absorpt_empirical_details
;
Empirical correction (ABSPACK) includes:
- Absorption correction using spherical harmonics
- Frame scaling
;
_oxdiff_exptl_absorpt_empirical_full_max 6.112
_oxdiff_exptl_absorpt_empirical_full_min 0.471

loop_
_space_group_symop_operation_xyz
'x, y, z'
'-x, -y, -z'

loop_
_atom_site_label
_atom_site_type_symbol
_atom_site_fract_x
_atom_site_fract_y
_atom_site_fract_z
_atom_site_U_iso_or_equiv
_atom_site_adp_type
_atom_site_occupancy
_atom_site_site_symmetry_order
_atom_site_calc_flag
_atom_site_refinement_flags_posn
W2 W 0.81055(5) 0.81496(3) 0.08377(2) 0.01963(11) Uani 1 1 d .
W1 W 0.22843(5) 0.21292(3) 0.43550(2) 0.01962(11) Uani 1 1 d .
Cl1 Cl 0.3376(3) 0.02312(18) 0.39649(16) 0.0250(4) Uani 1 1 d .
Cl2 Cl 0.0425(3) 0.18249(19) 0.27395(15) 0.0240(4) Uani 1 1 d .
Cl3 Cl 0.2075(3) 0.42341(19) 0.45338(15) 0.0249(4) Uani 1 1 d .
Cl4 Cl 0.4990(3) 0.26890(19) 0.57320(15) 0.0246(4) Uani 1 1 d .
Cl8 Cl 0.7357(4) 0.86327(19) 0.24253(15) 0.0262(4) Uani 1 1 d .
S2 S 0.5582(3) 0.26375(18) 0.34127(15) 0.0197(4) Uani 1 1 d .
Cl6 Cl 0.9076(4) 0.7082(2) -0.05933(15) 0.0271(4) Uani 1 1 d .
Cl5 Cl 0.4854(3) 0.7006(2) 0.02378(17) 0.0279(4) Uani 1 1 d .
Cl7 Cl 1.1537(3) 0.86945(19) 0.15352(17) 0.0278(4) Uani 1 1 d .
S3 S 0.8741(3) 0.58885(19) 0.13485(16) 0.0227(4) Uani 1 1 d .
S4 S 0.7524(4) 0.9797(2) 0.03881(17) 0.0276(5) Uani 1 1 d .
S1 S -0.0131(4) 0.1635(2) 0.50518(19) 0.0320(5) Uani 1 1 d .
C1 C 0.5104(14) 0.1506(8) 0.2226(7) 0.0243(18) Uani 1 1 d .
H1A H 0.513912 0.069188 0.234977 0.036 Uiso 1 1 calc GR
H1B H 0.614256 0.167909 0.185522 0.036 Uiso 1 1 calc GR
H1C H 0.377549 0.154837 0.184566 0.036 Uiso 1 1 calc GR
C4 C 0.6833(14) 0.5532(8) 0.2069(7) 0.0236(17) Uani 1 1 d .
H4A H 0.689636 0.623395 0.262456 0.028 Uiso 1 1 calc R
H4B H 0.547464 0.540606 0.164529 0.028 Uiso 1 1 calc R
C3 C 0.7138(14) 0.4382(7) 0.2481(6) 0.0213(16) Uani 1 1 d .
H3A H 0.726463 0.370160 0.194278 0.026 Uiso 1 1 calc R
H3B H 0.839442 0.454646 0.298657 0.026 Uiso 1 1 calc R
C2 C 0.5313(14) 0.4029(7) 0.2941(6) 0.0214(17) Uani 1 1 d .
H2A H 0.405519 0.389134 0.243779 0.026 Uiso 1 1 calc R
H2B H 0.520929 0.470598 0.348714 0.026 Uiso 1 1 calc R
C5 C 1.1060(15) 0.6165(10) 0.2303(8) 0.036(2) Uani 1 1 d .
H5A H 1.222443 0.637712 0.201929 0.054 Uiso 1 1 calc GR
H5B H 1.122124 0.543118 0.255039 0.054 Uiso 1 1 calc GR
H5C H 1.096642 0.683523 0.284535 0.054 Uiso 1 1 calc GR

loop_
_atom_site_aniso_label
_atom_site_aniso_U_11
_atom_site_aniso_U_22
_atom_site_aniso_U_33
_atom_site_aniso_U_23
_atom_site_aniso_U_13
_atom_site_aniso_U_12
W2 0.0224(2) 0.01807(17) 0.01798(18) 0.00332(13) 0.00464(13) 0.00165(13)
W1 0.0196(2) 0.02008(18) 0.01943(18) 0.00539(13) 0.00424(13) 0.00152(13)
Cl1 0.0302(11) 0.0192(9) 0.0251(10) 0.0064(8) 0.0029(8) 0.0022(8)
Cl2 0.0206(10) 0.0283(10) 0.0204(9) 0.0039(8) 0.0005(7) 0.0010(8)
Cl3 0.0276(11) 0.0231(9) 0.0246(10) 0.0035(8) 0.0070(8) 0.0075(8)
Cl4 0.0258(11) 0.0267(10) 0.0192(9) 0.0028(8) 0.0015(8) 0.0035(8)
Cl8 0.0370(12) 0.0222(9) 0.0213(9) 0.0035(8) 0.0116(9) 0.0056(8)
S2 0.0204(10) 0.0182(9) 0.0201(9) 0.0043(7) 0.0037(8) 0.0023(7)
Cl6 0.0318(12) 0.0291(10) 0.0207(9) 0.0045(8) 0.0072(8) 0.0047(9)
Cl5 0.0224(11) 0.0282(10) 0.0307(11) 0.0059(9) 0.0018(8) 0.0009(8)
Cl7 0.0261(11) 0.0227(10) 0.0310(11) 0.0036(8) 0.0027(9) -0.0033(8)
S3 0.0246(11) 0.0191(9) 0.0251(10) 0.0055(8) 0.0069(8) 0.0024(8)
S4 0.0351(13) 0.0227(10) 0.0275(11) 0.0086(9) 0.0090(9) 0.0056(9)
S1 0.0267(12) 0.0385(13) 0.0340(12) 0.0127(10) 0.0119(10) 0.0005(10)
C1 0.023(4) 0.018(4) 0.028(4) -0.003(3) 0.008(4) 0.000(3)
C4 0.024(4) 0.019(4) 0.030(4) 0.003(3) 0.015(4) 0.004(3)
C3 0.026(4) 0.016(4) 0.025(4) 0.006(3) 0.008(3) 0.007(3)
C2 0.030(5) 0.017(4) 0.020(4) 0.006(3) 0.010(3) 0.005(3)
C5 0.021(5) 0.046(6) 0.045(6) 0.024(5) 0.003(4) 0.004(4)

loop_
_atom_type_symbol
_atom_type_description
_atom_type_scat_dispersion_real
_atom_type_scat_dispersion_imag
_atom_type_scat_source
C C 0.0033 0.0016 'International Tables Vol C Tables 4.2.6.8 and 6.1.1.4'
H H 0.0000 0.0000 'International Tables Vol C Tables 4.2.6.8 and 6.1.1.4'
Cl Cl 0.1484 0.1585 'International Tables Vol C Tables 4.2.6.8 and 6.1.1.4'
S S 0.1246 0.1234 'International Tables Vol C Tables 4.2.6.8 and 6.1.1.4'
W W -0.8490 6.8722 'International Tables Vol C Tables 4.2.6.8 and 6.1.1.4'

loop_
_geom_angle_atom_site_label_1
_geom_angle_atom_site_label_2
_geom_angle_atom_site_label_3
_geom_angle
Cl8 W2 Cl6 161.42(8)
Cl8 W2 Cl5 89.52(8)
Cl8 W2 S3 82.73(7)
Cl6 W2 S3 78.71(7)
Cl5 W2 Cl6 87.77(8)
Cl5 W2 S3 78.55(7)
Cl7 W2 Cl8 89.46(8)
Cl7 W2 Cl6 87.48(8)
Cl7 W2 Cl5 161.92(8)
Cl7 W2 S3 83.42(7)
S4 W2 Cl8 98.96(8)
S4 W2 Cl6 99.62(8)
S4 W2 Cl5 99.08(9)
S4 W2 Cl7 98.91(9)
S4 W2 S3 177.11(8)
Cl1 W1 Cl2 90.66(8)
Cl1 W1 Cl3 161.63(8)
Cl1 W1 Cl4 88.62(8)
Cl1 W1 S2 77.55(7)
Cl2 W1 Cl3 87.71(8)
Cl2 W1 Cl4 161.03(8)
Cl2 W1 S2 81.92(7)
Cl3 W1 S2 84.11(7)
Cl4 W1 Cl3 87.04(8)
Cl4 W1 S2 79.41(7)
S1 W1 Cl1 98.82(9)
S1 W1 Cl2 98.54(9)
S1 W1 Cl3 99.52(9)
S1 W1 Cl4 100.30(9)
S1 W1 S2 176.35(8)
C1 S2 W1 106.4(3)
C1 S2 C2 99.1(4)
C2 S2 W1 109.6(3)
C4 S3 W2 107.6(3)
C5 S3 W2 107.8(3)
C5 S3 C4 100.4(5)
C3 C4 S3 112.8(6)
C2 C3 C4 109.9(7)
C3 C2 S2 111.4(6)

loop_
_geom_bond_atom_site_label_1
_geom_bond_atom_site_label_2
_geom_bond_distance
W2 Cl8 2.312(2)
W2 Cl6 2.325(2)
W2 Cl5 2.323(2)
W2 Cl7 2.291(2)
W2 S3 2.808(2)
W2 S4 2.109(2)
W1 Cl1 2.295(2)
W1 Cl2 2.307(2)
W1 Cl3 2.329(2)
W1 Cl4 2.320(2)
W1 S2 2.816(2)
W1 S1 2.102(2)
S2 C1 1.812(8)
S2 C2 1.818(8)
S3 C4 1.812(8)
S3 C5 1.807(10)
C4 C3 1.525(11)
C3 C2 1.525(11)
